data_7002285
loop_
_publ_author_name
'Choudhury, Somnath Ray'
'Dey, Biswajit'
'Das, Suranjana'
'Robertazzi, Arturo'
'Jana, Atish Dipankar'
'Chen, Chih-Yuan'
'Lee, Hon Man'
'Gamez, Patrick'
'Mukhopadhyay, Subrata'

_publ_section_title
;
 Robust recognition of malonate and 2-amino-4-picolinium in conjunction
 with M(ii) as a triad (M = Ni/Co/Mn): role of this highly stable
 hydrogen-bonded motif in driving supramolecular self-assembly
;
_journal_issue 37
_journal_name_full 'Dalton Transactions'
_journal_page_first 7617
_journal_page_last 7624
_journal_paper_doi 10.1039/b905127a
_journal_year 2009
_chemical_formula_moiety 'C6 H8 Ni O10, 2(C6 H9 N2), 4(H2 O)'
_chemical_formula_sum 'C18 H34 N4 Ni O14'
_chemical_formula_weight 589.20
_space_group_IT_number 2
_symmetry_cell_setting triclinic
_symmetry_Int_Tables_number 2
_symmetry_space_group_name_Hall '-P 1'
_symmetry_space_group_name_H-M 'P -1'
_atom_sites_solution_hydrogens geom
_atom_sites_solution_primary direct
_atom_sites_solution_secondary difmap
_audit_creation_method SHELXL-97
_cell_angle_alpha 94.6690(10)
_cell_angle_beta 92.1650(10)
_cell_angle_gamma 111.4180(10)
_cell_formula_units_Z 1
_cell_length_a 7.4284(2)
_cell_length_b 8.9640(2)
_cell_length_c 10.5124(2)
_cell_measurement_temperature 150(2)
_cell_volume 647.78(3)
_computing_cell_refinement 'SAINT v6.280a (Bruker, 2004)'
_computing_data_collection 'APEX2 v1.0-22 (Bruker, 2004)'
_computing_data_reduction 'SAINT v6.280a (Bruker, 2004)'
_computing_molecular_graphics 'SHELXTL 5.1'
_computing_publication_material 'SHELXTL 5.1'
_computing_structure_refinement 'SHELXTL 5.1'
_computing_structure_solution 'SHELXTL 5.1 (Sheldrick, 1998)'
_diffrn_ambient_temperature 150(2)
_diffrn_measured_fraction_theta_full 0.993
_diffrn_measured_fraction_theta_max 0.993
_diffrn_measurement_device_type 'Bruker SMART APEX II'
_diffrn_measurement_method \w
_diffrn_radiation_monochromator graphite
_diffrn_radiation_probe x-ray
_diffrn_radiation_type MoK\a
_diffrn_radiation_wavelength 0.71073
_diffrn_reflns_av_R_equivalents 0.0169
_diffrn_reflns_av_sigmaI/netI 0.0167
_diffrn_reflns_limit_h_max 9
_diffrn_reflns_limit_h_min -9
_diffrn_reflns_limit_k_max 10
_diffrn_reflns_limit_k_min -12
_diffrn_reflns_limit_l_max 12
_diffrn_reflns_limit_l_min -14
_diffrn_reflns_number 9820
_diffrn_reflns_theta_full 28.63
_diffrn_reflns_theta_max 28.63
_diffrn_reflns_theta_min 1.95
_diffrn_source 'fine-focus sealed tube'
_diffrn_standards_decay_% 0
_diffrn_standards_interval_count 0
_diffrn_standards_interval_time 0
_diffrn_standards_number 0
_exptl_absorpt_coefficient_mu 0.823
_exptl_absorpt_correction_T_max 0.7903
_exptl_absorpt_correction_T_min 0.6837
_exptl_absorpt_correction_type multi-scan
_exptl_absorpt_process_details 'SADABS 2.10 (Sheldrick, 2003)'
_exptl_crystal_colour parallelepipe
_exptl_crystal_density_diffrn 1.510
_exptl_crystal_density_method 'not measured'
_exptl_crystal_description green
_exptl_crystal_F_000 310
_exptl_crystal_size_max 0.50
_exptl_crystal_size_mid 0.40
_exptl_crystal_size_min 0.30
_refine_diff_density_max 0.478
_refine_diff_density_min -0.309
_refine_diff_density_rms 0.046
_refine_ls_extinction_coef 0.053(3)
_refine_ls_extinction_expression Fc^*^=kFc[1+0.001xFc^2^\l^3^/sin(2\q)]^-1/4^
_refine_ls_extinction_method SHELXL
_refine_ls_goodness_of_fit_ref 1.076
_refine_ls_hydrogen_treatment mixed
_refine_ls_matrix_type full
_refine_ls_number_parameters 200
_refine_ls_number_reflns 3285
_refine_ls_number_restraints 0
_refine_ls_restrained_S_all 1.076
_refine_ls_R_factor_all 0.0237
_refine_ls_R_factor_gt 0.0226
_refine_ls_shift/su_max 0.003
_refine_ls_shift/su_mean 0.000
_refine_ls_structure_factor_coef Fsqd
_refine_ls_weighting_details 'calc w=1/[\s^2^(Fo^2^)+(0.0282P)^2^+0.2662P] where P=(Fo^2^+2Fc^2^)/3'
_refine_ls_weighting_scheme calc
_refine_ls_wR_factor_gt 0.0605
_refine_ls_wR_factor_ref 0.0610
_reflns_number_gt 3133
_reflns_number_total 3285
_reflns_threshold_expression I>2\s
_cod_data_source_file b905127a.txt
_cod_data_source_block h2
_cod_database_code 7002285

loop_
_symmetry_equiv_pos_as_xyz
'x, y, z'
'-x, -y, -z'

loop_
_atom_site_label
_atom_site_type_symbol
_atom_site_fract_x
_atom_site_fract_y
_atom_site_fract_z
_atom_site_U_iso_or_equiv
_atom_site_adp_type
_atom_site_occupancy
_atom_site_symmetry_multiplicity
_atom_site_calc_flag
_atom_site_refinement_flags
_atom_site_disorder_assembly
_atom_site_disorder_group
C1 C 0.65775(15) 0.34408(13) -0.03591(11) 0.0148(2) Uani 1 1 d . . .
C2 C 0.59254(16) 0.37020(13) 0.09681(11) 0.0163(2) Uani 1 1 d . . .
H2A H 0.4497 0.3370 0.0904 0.020 Uiso 1 1 calc R . .
H2B H 0.6484 0.4868 0.1259 0.020 Uiso 1 1 calc R . .
C3 C 0.64902(16) 0.27950(13) 0.19781(11) 0.0161(2) Uani 1 1 d . . .
C4 C 0.2044(2) 0.30005(18) 0.33215(14) 0.0308(3) Uani 1 1 d . . .
H4A H 0.0957 0.3321 0.3541 0.046 Uiso 1 1 calc R . .
H4B H 0.1703 0.2308 0.2510 0.046 Uiso 1 1 calc R . .
H4C H 0.3191 0.3963 0.3236 0.046 Uiso 1 1 calc R . .
C7 C 0.24731(18) 0.20956(15) 0.43592(12) 0.0219(2) Uani 1 1 d . . .
C8 C 0.3113(2) 0.28799(16) 0.56105(13) 0.0258(3) Uani 1 1 d . . .
H8 H 0.3278 0.3979 0.5796 0.031 Uiso 1 1 calc R . .
C9 C 0.3489(2) 0.20475(16) 0.65418(13) 0.0255(3) Uani 1 1 d . . .
H9 H 0.3942 0.2576 0.7377 0.031 Uiso 1 1 calc R . .
C5 C 0.26110(17) -0.03441(14) 0.51152(11) 0.0187(2) Uani 1 1 d . . .
C6 C 0.22446(18) 0.05109(15) 0.41239(12) 0.0209(2) Uani 1 1 d . . .
H2 H 0.347(3) -0.003(2) 0.6874(17) 0.032(4) Uiso 1 1 d . . .
H6 H 0.189(2) -0.002(2) 0.3316(17) 0.028(4) Uiso 1 1 d . . .
H6A H -0.049(3) 0.558(2) 0.2810(18) 0.039(5) Uiso 1 1 d . . .
H7A H 0.949(3) 0.731(2) 0.122(2) 0.047(6) Uiso 1 1 d . . .
H5B H 0.141(3) -0.062(3) 0.0223(19) 0.045(5) Uiso 1 1 d . . .
H6B H 0.111(3) 0.604(2) 0.2171(19) 0.039(5) Uiso 1 1 d . . .
H7B H 0.872(3) 0.674(3) 0.007(2) 0.043(5) Uiso 1 1 d . . .
N1 N 0.23903(16) -0.18845(13) 0.49314(10) 0.0241(2) Uani 1 1 d . . .
H1A H 0.2641 -0.2371 0.5571 0.029 Uiso 1 1 calc R . .
H1B H 0.1993 -0.2420 0.4170 0.029 Uiso 1 1 calc R . .
N2 N 0.32224(15) 0.04609(13) 0.62912(10) 0.0200(2) Uani 1 1 d . . .
Ni1 Ni 0.5000 0.0000 0.0000 0.01289(7) Uani 1 2 d S . .
O1 O 0.60680(12) 0.20202(9) -0.08954(8) 0.01755(17) Uani 1 1 d . . .
O2 O 0.75585(13) 0.46626(10) -0.08850(8) 0.02058(18) Uani 1 1 d . . .
O3 O 0.60954(13) 0.12927(10) 0.17431(8) 0.02035(18) Uani 1 1 d . . .
O4 O 0.73055(13) 0.35866(10) 0.30153(8) 0.02269(19) Uani 1 1 d . . .
O5 O 0.23710(13) 0.02515(11) 0.02449(10) 0.0246(2) Uani 1 1 d . . .
H5A H 0.2179 0.0820 -0.0302 0.037 Uiso 1 1 calc R . .
O6 O 0.03944(14) 0.63631(11) 0.26085(9) 0.02184(18) Uani 1 1 d . . .
O7 O 0.91408(13) 0.75762(11) 0.05607(10) 0.02256(19) Uani 1 1 d . . .

loop_
_atom_site_aniso_label
_atom_site_aniso_U_11
_atom_site_aniso_U_22
_atom_site_aniso_U_33
_atom_site_aniso_U_23
_atom_site_aniso_U_13
_atom_site_aniso_U_12
C1 0.0145(5) 0.0138(5) 0.0167(5) 0.0028(4) -0.0013(4) 0.0060(4)
C2 0.0188(5) 0.0121(5) 0.0185(5) 0.0022(4) 0.0016(4) 0.0061(4)
C3 0.0172(5) 0.0133(5) 0.0163(5) 0.0024(4) 0.0021(4) 0.0036(4)
C4 0.0338(7) 0.0352(7) 0.0297(7) 0.0158(6) 0.0053(5) 0.0174(6)
C7 0.0196(5) 0.0258(6) 0.0227(6) 0.0085(5) 0.0046(4) 0.0099(5)
C8 0.0322(7) 0.0225(6) 0.0262(6) 0.0029(5) 0.0035(5) 0.0142(5)
C9 0.0326(7) 0.0247(6) 0.0207(6) -0.0014(5) 0.0003(5) 0.0135(5)
C5 0.0168(5) 0.0209(5) 0.0180(5) 0.0040(4) 0.0024(4) 0.0060(4)
C6 0.0217(6) 0.0243(6) 0.0159(5) 0.0039(5) 0.0001(4) 0.0075(5)
N1 0.0318(6) 0.0199(5) 0.0193(5) 0.0029(4) -0.0022(4) 0.0085(4)
N2 0.0246(5) 0.0221(5) 0.0152(5) 0.0041(4) 0.0005(4) 0.0106(4)
Ni1 0.01323(11) 0.00933(10) 0.01509(11) 0.00144(7) -0.00097(7) 0.00313(7)
O1 0.0221(4) 0.0120(4) 0.0173(4) 0.0020(3) 0.0009(3) 0.0047(3)
O2 0.0269(4) 0.0128(4) 0.0213(4) 0.0055(3) 0.0052(3) 0.0053(3)
O3 0.0292(4) 0.0119(4) 0.0177(4) 0.0016(3) -0.0035(3) 0.0054(3)
O4 0.0323(5) 0.0149(4) 0.0165(4) -0.0001(3) -0.0018(3) 0.0043(3)
O5 0.0157(4) 0.0162(4) 0.0429(6) 0.0090(4) 0.0031(4) 0.0057(3)
O6 0.0230(4) 0.0184(4) 0.0212(4) 0.0013(3) 0.0032(3) 0.0043(4)
O7 0.0226(4) 0.0132(4) 0.0305(5) 0.0047(4) -0.0029(4) 0.0050(3)

loop_
_atom_type_symbol
_atom_type_description
_atom_type_scat_dispersion_real
_atom_type_scat_dispersion_imag
_atom_type_scat_source
C C 0.0033 0.0016 'International Tables Vol C Tables 4.2.6.8 and 6.1.1.4'
H H 0.0000 0.0000 'International Tables Vol C Tables 4.2.6.8 and 6.1.1.4'
N N 0.0061 0.0033 'International Tables Vol C Tables 4.2.6.8 and 6.1.1.4'
Ni Ni 0.3393 1.1124 'International Tables Vol C Tables 4.2.6.8 and 6.1.1.4'
O O 0.0106 0.0060 'International Tables Vol C Tables 4.2.6.8 and 6.1.1.4'

loop_
_geom_angle_atom_site_label_1
_geom_angle_atom_site_label_2
_geom_angle_atom_site_label_3
_geom_angle
_geom_angle_site_symmetry_1
_geom_angle_site_symmetry_3
_geom_angle_publ_flag
O2 C1 O1 123.09(10) . . ?
O2 C1 C2 118.00(10) . . ?
O1 C1 C2 118.88(9) . . ?
C1 C2 C3 114.94(9) . . ?
C1 C2 H2A 108.5 . . ?
C3 C2 H2A 108.5 . . ?
C1 C2 H2B 108.5 . . ?
C3 C2 H2B 108.5 . . ?
H2A C2 H2B 107.5 . . ?
O4 C3 O3 123.47(10) . . ?
O4 C3 C2 117.30(10) . . ?
O3 C3 C2 119.23(10) . . ?
C7 C4 H4A 109.5 . . ?
C7 C4 H4B 109.5 . . ?
H4A C4 H4B 109.5 . . ?
C7 C4 H4C 109.5 . . ?
H4A C4 H4C 109.5 . . ?
H4B C4 H4C 109.5 . . ?
C6 C7 C8 118.85(11) . . ?
C6 C7 C4 121.16(12) . . ?
C8 C7 C4 119.99(12) . . ?
C9 C8 C7 119.45(12) . . ?
C9 C8 H8 120.3 . . ?
C7 C8 H8 120.3 . . ?
C8 C9 N2 120.74(12) . . ?
C8 C9 H9 119.6 . . ?
N2 C9 H9 119.6 . . ?
N1 C5 N2 119.24(11) . . ?
N1 C5 C6 122.75(11) . . ?
N2 C5 C6 118.00(11) . . ?
C7 C6 C5 120.80(11) . . ?
C7 C6 H6 121.2(10) . . ?
C5 C6 H6 117.9(10) . . ?
C5 N1 H1A 120.0 . . ?
C5 N1 H1B 120.0 . . ?
H1A N1 H1B 120.0 . . ?
C5 N2 C9 122.15(11) . . ?
C5 N2 H2 118.6(12) . . ?
C9 N2 H2 119.2(12) . . ?
O1 Ni1 O1 180.0 2_655 . ?
O1 Ni1 O3 89.15(3) 2_655 . ?
O1 Ni1 O3 90.86(3) . . ?
O1 Ni1 O3 90.86(3) 2_655 2_655 ?
O1 Ni1 O3 89.14(3) . 2_655 ?
O3 Ni1 O3 180.0 . 2_655 ?
O1 Ni1 O5 86.50(3) 2_655 . ?
O1 Ni1 O5 93.50(3) . . ?
O3 Ni1 O5 90.37(4) . . ?
O3 Ni1 O5 89.63(4) 2_655 . ?
O1 Ni1 O5 93.50(3) 2_655 2_655 ?
O1 Ni1 O5 86.50(3) . 2_655 ?
O3 Ni1 O5 89.63(4) . 2_655 ?
O3 Ni1 O5 90.37(4) 2_655 2_655 ?
O5 Ni1 O5 180.0 . 2_655 ?
C1 O1 Ni1 125.09(7) . . ?
C3 O3 Ni1 124.47(7) . . ?
Ni1 O5 H5B 114.9(14) . . ?
Ni1 O5 H5A 109.5 . . ?
H5B O5 H5A 110.1 . . ?
H6A O6 H6B 108.2(18) . . ?
H7A O7 H7B 104.5(19) . . ?

loop_
_geom_bond_atom_site_label_1
_geom_bond_atom_site_label_2
_geom_bond_distance
_geom_bond_site_symmetry_2
_geom_bond_publ_flag
C1 O2 1.2579(14) . ?
C1 O1 1.2639(13) . ?
C1 C2 1.5222(16) . ?
C2 C3 1.5232(15) . ?
C2 H2A 0.9900 . ?
C2 H2B 0.9900 . ?
C3 O4 1.2528(14) . ?
C3 O3 1.2699(13) . ?
C4 C7 1.5021(17) . ?
C4 H4A 0.9800 . ?
C4 H4B 0.9800 . ?
C4 H4C 0.9800 . ?
C7 C6 1.3680(18) . ?
C7 C8 1.4173(19) . ?
C8 C9 1.3578(18) . ?
C8 H8 0.9500 . ?
C9 N2 1.3641(16) . ?
C9 H9 0.9500 . ?
C5 N1 1.3265(16) . ?
C5 N2 1.3522(16) . ?
C5 C6 1.4172(16) . ?
C6 H6 0.919(17) . ?
N1 H1A 0.8800 . ?
N1 H1B 0.8800 . ?
N2 H2 0.834(18) . ?
Ni1 O1 2.0198(8) 2_655 ?
Ni1 O1 2.0198(8) . ?
Ni1 O3 2.0532(8) . ?
Ni1 O3 2.0532(8) 2_655 ?
Ni1 O5 2.0691(9) . ?
Ni1 O5 2.0691(9) 2_655 ?
O5 H5B 0.84(2) . ?
O5 H5A 0.8400 . ?
O6 H6A 0.81(2) . ?
O6 H6B 0.83(2) . ?
O7 H7A 0.82(2) . ?
O7 H7B 0.83(2) . ?
